data_7029633
loop_
_publ_author_name
'Ghisolfi, Alessio'
'Monakhov, Kirill Yu'
'Pattacini, Roberto'
'Braunstein, Pierre'
'L\'opez, Xavier'
'de Graaf, Coen'
'Speldrich, Manfred'
'van Leusen, Jan'
'Schilder, Helmut'
'K\"ogerler, Paul'

_publ_section_title
;
 A comparative synthetic, magnetic and theoretical study of functional
 M4Cl4 cubane-type Co(ii) and Ni(ii) complexes.
;
_journal_issue 21
_journal_name_full 'Dalton transactions (Cambridge, England : 2003)'
_journal_page_first 7847
_journal_page_last 7859
_journal_paper_doi 10.1039/c4dt00306c
_journal_volume 43
_journal_year 2014
_chemical_formula_moiety 'C44 H60 Cl8 Co4 N4 O4 S4'
_chemical_formula_sum 'C44 H60 Cl8 Co4 N4 O4 S4'
_chemical_formula_weight 1356.52
_space_group_IT_number 88
_symmetry_cell_setting tetragonal
_symmetry_space_group_name_Hall '-I 4ad'
_symmetry_space_group_name_H-M 'I 41/a :2'
_atom_sites_solution_hydrogens geom
_atom_sites_solution_primary direct
_atom_sites_solution_secondary difmap
_audit_creation_method SHELXL-97
_cell_angle_alpha 90.00
_cell_angle_beta 90.00
_cell_angle_gamma 90.00
_cell_formula_units_Z 4
_cell_length_a 19.2769(8)
_cell_length_b 19.2769(8)
_cell_length_c 18.5886(8)
_cell_measurement_reflns_used 6849
_cell_measurement_temperature 173(2)
_cell_measurement_theta_max 29.99
_cell_measurement_theta_min 2.60
_cell_volume 6907.5(5)
_computing_cell_refinement 'Bruker SAINT'
_computing_data_collection 'Bruker APEX2'
_computing_data_reduction 'Bruker SAINT'
_computing_molecular_graphics 'Bruker SHELXTL'
_computing_publication_material 'Bruker SHELXTL'
_computing_structure_refinement 'SHELXL-97 (Sheldrick, 2008)'
_computing_structure_solution 'SHELXS-97 (Sheldrick, 2008)'
_diffrn_ambient_temperature 173(2)
_diffrn_measured_fraction_theta_full 0.998
_diffrn_measured_fraction_theta_max 0.998
_diffrn_measurement_device_type 'Bruker APEX-II CCD'
_diffrn_measurement_method '\f and \w scans'
_diffrn_radiation_monochromator graphite
_diffrn_radiation_source 'fine-focus sealed tube'
_diffrn_radiation_type MoK\a
_diffrn_radiation_wavelength 0.71073
_diffrn_reflns_av_R_equivalents 0.0268
_diffrn_reflns_av_sigmaI/netI 0.0334
_diffrn_reflns_limit_h_max 27
_diffrn_reflns_limit_h_min -25
_diffrn_reflns_limit_k_max 27
_diffrn_reflns_limit_k_min -18
_diffrn_reflns_limit_l_max 26
_diffrn_reflns_limit_l_min -14
_diffrn_reflns_number 14447
_diffrn_reflns_theta_full 29.99
_diffrn_reflns_theta_max 29.99
_diffrn_reflns_theta_min 2.11
_exptl_absorpt_coefficient_mu 1.410
_exptl_absorpt_correction_T_max 0.6771
_exptl_absorpt_correction_T_min 0.6025
_exptl_absorpt_correction_type multi-scan
_exptl_absorpt_process_details sadabs
_exptl_crystal_colour purple
_exptl_crystal_density_diffrn 1.304
_exptl_crystal_density_method 'not measured'
_exptl_crystal_description prism
_exptl_crystal_F_000 2768
_exptl_crystal_size_max 0.40
_exptl_crystal_size_mid 0.35
_exptl_crystal_size_min 0.30
_platon_squeeze_details
;
 The residual electron density was assigned to half a molecule of the 
 dichloromethane solvent [288/16 = 18 e per asymmetric unit; half a molecule
 of CH2Cl2 would give 21e].
;
_refine_diff_density_max 0.683
_refine_diff_density_min -0.372
_refine_diff_density_rms 0.091
_refine_ls_extinction_method none
_refine_ls_goodness_of_fit_ref 1.083
_refine_ls_hydrogen_treatment constr
_refine_ls_matrix_type full
_refine_ls_number_parameters 154
_refine_ls_number_reflns 5026
_refine_ls_number_restraints 0
_refine_ls_restrained_S_all 1.083
_refine_ls_R_factor_all 0.0613
_refine_ls_R_factor_gt 0.0451
_refine_ls_shift/su_max 0.001
_refine_ls_shift/su_mean 0.000
_refine_ls_structure_factor_coef Fsqd
_refine_ls_weighting_details 'calc w=1/[\s^2^(Fo^2^)+(0.0560P)^2^+15.6078P] where P=(Fo^2^+2Fc^2^)/3'
_refine_ls_weighting_scheme calc
_refine_ls_wR_factor_gt 0.1184
_refine_ls_wR_factor_ref 0.1284
_reflns_number_gt 3748
_reflns_number_total 5026
_reflns_threshold_expression I>2\s(I)
_cod_data_source_file c4dt00306c2.cif
_cod_data_source_block Co4
_cod_depositor_comments
;
The following automatic conversions were performed:

'_symmetry_cell_setting' value 'Tetragonal' changed to 'tetragonal'
according to
/usr/data/users/saulius/crontab/automatic-downloads/rss-feeds/RSC/lib/dictionaries/cif_core.dic
dictionary named 'cif_core.dic' version 2.4.2 from 2011-04-26.

Automatic conversion script
Id: cif_fix_values 2281 2013-09-26 08:29:07Z andrius 

 Adding full bibliography for 7029633--7029634.cif.
;
_cod_original_sg_symbol_H-M 'I 41/a'
_cod_database_code 7029633

loop_
_symmetry_equiv_pos_as_xyz
'x, y, z'
'-y+1/4, x+3/4, z+3/4'
'y+1/4, -x+1/4, z+1/4'
'-x, -y+1/2, z'
'x+1/2, y+1/2, z+1/2'
'-y+3/4, x+5/4, z+5/4'
'y+3/4, -x+3/4, z+3/4'
'-x+1/2, -y+1, z+1/2'
'-x, -y, -z'
'y-1/4, -x-3/4, -z-3/4'
'-y-1/4, x-1/4, -z-1/4'
'x, y-1/2, -z'
'-x+1/2, -y+1/2, -z+1/2'
'y+1/4, -x-1/4, -z-1/4'
'-y+1/4, x+1/4, -z+1/4'
'x+1/2, y, -z+1/2'

loop_
_atom_site_label
_atom_site_type_symbol
_atom_site_fract_x
_atom_site_fract_y
_atom_site_fract_z
_atom_site_U_iso_or_equiv
_atom_site_adp_type
_atom_site_occupancy
_atom_site_symmetry_multiplicity
_atom_site_calc_flag
_atom_site_refinement_flags
C1 C 0.50967(18) 0.65231(15) 0.34290(15) 0.0369(6) Uani 1 1 d .
H1 H 0.5517 0.6428 0.3182 0.044 Uiso 1 1 calc R
C2 C 0.5110(2) 0.65668(18) 0.41689(16) 0.0455(8) Uani 1 1 d .
H2 H 0.5531 0.6499 0.4426 0.055 Uiso 1 1 calc R
C3 C 0.4503(2) 0.67097(19) 0.45273(17) 0.0511(9) Uani 1 1 d .
H3 H 0.4501 0.6750 0.5037 0.061 Uiso 1 1 calc R
C4 C 0.39013(19) 0.67936(16) 0.41425(16) 0.0405(7) Uani 1 1 d .
H4 H 0.3479 0.6894 0.4384 0.049 Uiso 1 1 calc R
C5 C 0.39131(16) 0.67312(13) 0.33937(14) 0.0315(6) Uani 1 1 d .
C6 C 0.32497(16) 0.67924(14) 0.29713(15) 0.0326(6) Uani 1 1 d .
H6A H 0.3256 0.7240 0.2710 0.039 Uiso 1 1 calc R
H6B H 0.2858 0.6808 0.3315 0.039 Uiso 1 1 calc R
C7 C 0.31080(14) 0.62106(13) 0.24250(14) 0.0273(5) Uani 1 1 d .
C8 C 0.23531(15) 0.62684(16) 0.21724(17) 0.0370(6) Uani 1 1 d .
H8A H 0.2046 0.6242 0.2598 0.044 Uiso 1 1 calc R
H8B H 0.2285 0.6730 0.1950 0.044 Uiso 1 1 calc R
C9 C 0.21304(16) 0.57154(18) 0.16362(18) 0.0426(7) Uani 1 1 d .
H9A H 0.2425 0.5747 0.1201 0.051 Uiso 1 1 calc R
H9B H 0.1645 0.5802 0.1489 0.051 Uiso 1 1 calc R
C10 C 0.31033(16) 0.48969(15) 0.22442(17) 0.0361(6) Uani 1 1 d .
H10A H 0.3238 0.4458 0.2483 0.043 Uiso 1 1 calc R
H10B H 0.3381 0.4939 0.1798 0.043 Uiso 1 1 calc R
C11 C 0.32780(15) 0.54979(13) 0.27367(14) 0.0302(5) Uani 1 1 d .
H11A H 0.3779 0.5481 0.2850 0.036 Uiso 1 1 calc R
H11B H 0.3021 0.5440 0.3194 0.036 Uiso 1 1 calc R
N1 N 0.45169(12) 0.66094(11) 0.30434(11) 0.0281(4) Uani 1 1 d .
O1 O 0.35650(9) 0.63007(10) 0.18041(9) 0.0274(4) Uani 1 1 d .
S1 S 0.21970(5) 0.48525(5) 0.20078(5) 0.0469(2) Uani 1 1 d .
Cl1 Cl 0.42177(3) 0.78658(3) 0.19020(3) 0.02206(12) Uani 1 1 d .
Cl2 Cl 0.51118(3) 0.54683(3) 0.18668(3) 0.02974(15) Uani 1 1 d .
Co1 Co 0.460712(17) 0.658026(17) 0.191494(17) 0.02259(10) Uani 1 1 d .
H1A H 0.3345 0.6552 0.1500 0.050 Uiso 1 1 d .

loop_
_atom_site_aniso_label
_atom_site_aniso_U_11
_atom_site_aniso_U_22
_atom_site_aniso_U_33
_atom_site_aniso_U_23
_atom_site_aniso_U_13
_atom_site_aniso_U_12
C1 0.0493(17) 0.0332(14) 0.0282(13) 0.0055(11) 0.0002(12) -0.0003(12)
C2 0.067(2) 0.0429(17) 0.0267(13) 0.0067(12) -0.0072(14) -0.0084(16)
C3 0.083(3) 0.0456(18) 0.0246(13) -0.0002(12) 0.0076(15) -0.0162(18)
C4 0.0563(19) 0.0351(15) 0.0302(13) -0.0064(11) 0.0151(13) -0.0118(14)
C5 0.0474(16) 0.0213(11) 0.0258(11) -0.0019(9) 0.0103(11) -0.0066(11)
C6 0.0407(15) 0.0243(12) 0.0328(13) -0.0030(10) 0.0141(11) 0.0010(11)
C7 0.0293(12) 0.0254(11) 0.0273(11) 0.0018(9) 0.0119(10) 0.0009(10)
C8 0.0287(13) 0.0357(14) 0.0465(16) 0.0009(12) 0.0096(12) 0.0067(12)
C9 0.0293(14) 0.0509(18) 0.0476(17) -0.0008(14) 0.0013(13) 0.0010(13)
C10 0.0415(15) 0.0259(13) 0.0408(15) -0.0047(11) 0.0095(12) 0.0002(11)
C11 0.0369(14) 0.0244(12) 0.0292(12) 0.0000(10) 0.0090(10) 0.0003(10)
N1 0.0383(12) 0.0235(10) 0.0226(9) 0.0042(8) 0.0027(8) 0.0015(9)
O1 0.0270(9) 0.0304(9) 0.0247(8) 0.0009(7) 0.0030(7) 0.0055(7)
S1 0.0401(4) 0.0422(4) 0.0583(5) -0.0115(4) 0.0127(4) -0.0129(3)
Cl1 0.0242(3) 0.0219(2) 0.0201(2) 0.00084(19) 0.00172(19) 0.0015(2)
Cl2 0.0351(3) 0.0226(3) 0.0315(3) 0.0003(2) 0.0047(2) 0.0037(2)
Co1 0.02489(17) 0.02235(16) 0.02053(16) 0.00036(11) 0.00346(12) 0.00138(12)

loop_
_atom_type_symbol
_atom_type_description
_atom_type_scat_dispersion_real
_atom_type_scat_dispersion_imag
_atom_type_scat_source
C C 0.0033 0.0016 'International Tables Vol C Tables 4.2.6.8 and 6.1.1.4'
H H 0.0000 0.0000 'International Tables Vol C Tables 4.2.6.8 and 6.1.1.4'
N N 0.0061 0.0033 'International Tables Vol C Tables 4.2.6.8 and 6.1.1.4'
O O 0.0106 0.0060 'International Tables Vol C Tables 4.2.6.8 and 6.1.1.4'
S S 0.1246 0.1234 'International Tables Vol C Tables 4.2.6.8 and 6.1.1.4'
Cl Cl 0.1484 0.1585 'International Tables Vol C Tables 4.2.6.8 and 6.1.1.4'
Co Co 0.3494 0.9721 'International Tables Vol C Tables 4.2.6.8 and 6.1.1.4'

loop_
_geom_angle_atom_site_label_1
_geom_angle_atom_site_label_2
_geom_angle_atom_site_label_3
_geom_angle
_geom_angle_site_symmetry_1
_geom_angle_site_symmetry_3
N1 C1 C2 122.9(3) . .
N1 C1 H1 118.6 . .
C2 C1 H1 118.6 . .
C3 C2 C1 118.7(3) . .
C3 C2 H2 120.6 . .
C1 C2 H2 120.6 . .
C4 C3 C2 119.4(3) . .
C4 C3 H3 120.3 . .
C2 C3 H3 120.3 . .
C3 C4 C5 119.7(3) . .
C3 C4 H4 120.2 . .
C5 C4 H4 120.2 . .
N1 C5 C4 120.5(3) . .
N1 C5 C6 119.5(2) . .
C4 C5 C6 119.9(3) . .
C5 C6 C7 116.0(2) . .
C5 C6 H6A 108.3 . .
C7 C6 H6A 108.3 . .
C5 C6 H6B 108.3 . .
C7 C6 H6B 108.3 . .
H6A C6 H6B 107.4 . .
O1 C7 C11 106.09(19) . .
O1 C7 C8 108.7(2) . .
C11 C7 C8 112.7(2) . .
O1 C7 C6 109.1(2) . .
C11 C7 C6 111.6(2) . .
C8 C7 C6 108.5(2) . .
C9 C8 C7 114.7(2) . .
C9 C8 H8A 108.6 . .
C7 C8 H8A 108.6 . .
C9 C8 H8B 108.6 . .
C7 C8 H8B 108.6 . .
H8A C8 H8B 107.6 . .
C8 C9 S1 112.0(2) . .
C8 C9 H9A 109.2 . .
S1 C9 H9A 109.2 . .
C8 C9 H9B 109.2 . .
S1 C9 H9B 109.2 . .
H9A C9 H9B 107.9 . .
C11 C10 S1 113.5(2) . .
C11 C10 H10A 108.9 . .
S1 C10 H10A 108.9 . .
C11 C10 H10B 108.9 . .
S1 C10 H10B 108.9 . .
H10A C10 H10B 107.7 . .
C10 C11 C7 114.3(2) . .
C10 C11 H11A 108.7 . .
C7 C11 H11A 108.7 . .
C10 C11 H11B 108.7 . .
C7 C11 H11B 108.7 . .
H11A C11 H11B 107.6 . .
C1 N1 C5 118.8(2) . .
C1 N1 Co1 117.48(19) . .
C5 N1 Co1 123.69(19) . .
C7 O1 Co1 122.13(15) . .
C7 O1 H1A 106.8 . .
Co1 O1 H1A 113.3 . .
C10 S1 C9 96.80(14) . .
Co1 Cl1 Co1 95.61(2) 10_576 4_665
Co1 Cl1 Co1 93.48(2) 10_576 .
Co1 Cl1 Co1 98.38(2) 4_665 .
O1 Co1 N1 91.47(8) . .
O1 Co1 Cl2 99.12(5) . .
N1 Co1 Cl2 95.52(6) . .
O1 Co1 Cl1 87.14(5) . 15_655
N1 Co1 Cl1 171.53(6) . 15_655
Cl2 Co1 Cl1 92.94(2) . 15_655
O1 Co1 Cl1 168.06(5) . 4_665
N1 Co1 Cl1 94.18(7) . 4_665
Cl2 Co1 Cl1 90.80(2) . 4_665
Cl1 Co1 Cl1 85.73(2) 15_655 4_665
O1 Co1 Cl1 88.12(5) . .
N1 Co1 Cl1 87.70(6) . .
Cl2 Co1 Cl1 171.97(3) . .
Cl1 Co1 Cl1 83.91(2) 15_655 .
Cl1 Co1 Cl1 81.61(2) 4_665 .

loop_
_geom_bond_atom_site_label_1
_geom_bond_atom_site_label_2
_geom_bond_distance
_geom_bond_site_symmetry_2
C1 N1 1.338(4) .
C1 C2 1.378(4) .
C1 H1 0.9500 .
C2 C3 1.374(6) .
C2 H2 0.9500 .
C3 C4 1.373(5) .
C3 H3 0.9500 .
C4 C5 1.397(4) .
C4 H4 0.9500 .
C5 N1 1.354(4) .
C5 C6 1.505(4) .
C6 C7 1.537(4) .
C6 H6A 0.9900 .
C6 H6B 0.9900 .
C7 O1 1.462(3) .
C7 C11 1.526(4) .
C7 C8 1.533(4) .
C8 C9 1.521(5) .
C8 H8A 0.9900 .
C8 H8B 0.9900 .
C9 S1 1.806(4) .
C9 H9A 0.9900 .
C9 H9B 0.9900 .
C10 C11 1.515(4) .
C10 S1 1.804(3) .
C10 H10A 0.9900 .
C10 H10B 0.9900 .
C11 H11A 0.9900 .
C11 H11B 0.9900 .
N1 Co1 2.105(2) .
O1 Co1 2.0901(19) .
O1 H1A 0.8569 .
Cl1 Co1 2.4629(6) 10_576
Cl1 Co1 2.5046(7) 4_665
Cl1 Co1 2.5896(6) .
Cl2 Co1 2.3558(7) .
Co1 Cl1 2.4629(6) 15_655
Co1 Cl1 2.5046(7) 4_665

loop_
_geom_hbond_atom_site_label_D
_geom_hbond_atom_site_label_H
_geom_hbond_atom_site_label_A
_geom_hbond_distance_DH
_geom_hbond_distance_HA
_geom_hbond_distance_DA
_geom_hbond_angle_DHA
_geom_hbond_site_symmetry_A
O1 H1A Cl2 0.86 2.39 3.2335(19) 167.3 10_576

loop_
_geom_torsion_atom_site_label_1
_geom_torsion_atom_site_label_2
_geom_torsion_atom_site_label_3
_geom_torsion_atom_site_label_4
_geom_torsion
_geom_torsion_site_symmetry_1
_geom_torsion_site_symmetry_4
N1 C1 C2 C3 -0.4(5) . .
C1 C2 C3 C4 1.0(5) . .
C2 C3 C4 C5 0.1(5) . .
C3 C4 C5 N1 -2.0(4) . .
C3 C4 C5 C6 177.4(3) . .
N1 C5 C6 C7 49.5(3) . .
C4 C5 C6 C7 -129.8(3) . .
C5 C6 C7 O1 -74.0(3) . .
C5 C6 C7 C11 42.9(3) . .
C5 C6 C7 C8 167.7(2) . .
O1 C7 C8 C9 62.4(3) . .
C11 C7 C8 C9 -54.9(3) . .
C6 C7 C8 C9 -179.0(2) . .
C7 C8 C9 S1 61.0(3) . .
S1 C10 C11 C7 -59.7(3) . .
O1 C7 C11 C10 -65.3(3) . .
C8 C7 C11 C10 53.6(3) . .
C6 C7 C11 C10 176.0(2) . .
C2 C1 N1 C5 -1.4(4) . .
C2 C1 N1 Co1 176.6(2) . .
C4 C5 N1 C1 2.6(4) . .
C6 C5 N1 C1 -176.8(2) . .
C4 C5 N1 Co1 -175.3(2) . .
C6 C5 N1 Co1 5.3(3) . .
C11 C7 O1 Co1 -78.7(2) . .
C8 C7 O1 Co1 159.85(17) . .
C6 C7 O1 Co1 41.6(3) . .
C11 C10 S1 C9 56.3(2) . .
C8 C9 S1 C10 -56.3(2) . .
C7 O1 Co1 N1 0.10(18) . .
C7 O1 Co1 Cl2 95.93(17) . .
C7 O1 Co1 Cl1 -171.54(17) . 15_655
C7 O1 Co1 Cl1 -118.2(2) . 4_665
C7 O1 Co1 Cl1 -87.55(17) . .
C1 N1 Co1 O1 156.2(2) . .
C5 N1 Co1 O1 -25.9(2) . .
C1 N1 Co1 Cl2 56.9(2) . .
C5 N1 Co1 Cl2 -125.2(2) . .
C1 N1 Co1 Cl1 -34.3(2) . 4_665
C5 N1 Co1 Cl1 143.6(2) . 4_665
C1 N1 Co1 Cl1 -115.7(2) . .
C5 N1 Co1 Cl1 62.2(2) . .
Co1 Cl1 Co1 O1 -78.79(5) 10_576 .
Co1 Cl1 Co1 O1 -174.99(5) 4_665 .
Co1 Cl1 Co1 N1 -170.34(7) 10_576 .
Co1 Cl1 Co1 N1 93.46(7) 4_665 .
Co1 Cl1 Co1 Cl1 8.53(2) 10_576 15_655
Co1 Cl1 Co1 Cl1 -87.67(2) 4_665 15_655
Co1 Cl1 Co1 Cl1 95.087(19) 10_576 4_665
Co1 Cl1 Co1 Cl1 -1.11(3) 4_665 4_665

loop_
_platon_squeeze_void_nr
_platon_squeeze_void_average_x
_platon_squeeze_void_average_y
_platon_squeeze_void_average_z
_platon_squeeze_void_volume
_platon_squeeze_void_count_electrons
1 -0.002 -0.004 -0.003 1820.5 287.7
